data_7712099
loop_
_publ_author_name
'Borys, Andryj M.'
'Hevia, Eva'

_publ_section_title
;
 Diphenylacetylene stabilised alkali-metal nickelates: synthesis,
 structure and catalytic applications.
;
_journal_issue 7
_journal_name_full 'Dalton transactions (Cambridge, England : 2003)'
_journal_page_first 2098
_journal_page_last 2105
_journal_paper_doi 10.1039/d3dt00069a
_journal_volume 52
_journal_year 2023
_chemical_formula_moiety 'C42 H50 Li2 Ni O4'
_chemical_formula_sum 'C42 H50 Li2 Ni O4'
_chemical_formula_weight 691.41
_space_group_crystal_system orthorhombic
_space_group_IT_number 61
_space_group_name_Hall '-P 2ac 2ab'
_space_group_name_H-M_alt 'P b c a'
_atom_sites_solution_hydrogens mixed
_audit_creation_date 2022-06-24
_audit_creation_method
;
Olex2 1.5
(compiled 2022.04.07 svn.rca3783a0 for OlexSys, GUI svn.r6498)
;
_audit_update_record
;
2022-11-22 deposited with the CCDC.	2023-01-11 downloaded from the CCDC.
;
_cell_angle_alpha 90
_cell_angle_beta 90
_cell_angle_gamma 90
_cell_formula_units_Z 8
_cell_length_a 15.49117(5)
_cell_length_b 19.31164(7)
_cell_length_c 24.55861(9)
_cell_measurement_reflns_used 53769
_cell_measurement_temperature 173.00(10)
_cell_measurement_theta_max 79.8310
_cell_measurement_theta_min 3.3370
_cell_volume 7346.95(4)
_computing_cell_refinement 'CrysAlisPro 1.171.40.61a (Rigaku OD, 2019)'
_computing_data_collection 'CrysAlisPro 1.171.40.61a (Rigaku OD, 2019)'
_computing_data_reduction 'CrysAlisPro 1.171.40.61a (Rigaku OD, 2019)'
_computing_molecular_graphics 'Olex2 1.5 (Dolomanov et al., 2009)'
_computing_publication_material 'Olex2 1.5 (Dolomanov et al., 2009)'
_computing_structure_refinement 'SHELXL 2018/3 (Sheldrick, 2015)'
_diffrn_ambient_environment N~2~
_diffrn_ambient_temperature 173.00(10)
_diffrn_detector 'Hybrid Pixel Array Detector'
_diffrn_detector_area_resol_mean 10.0000
_diffrn_detector_type HyPix
_diffrn_measured_fraction_theta_full 1.000
_diffrn_measured_fraction_theta_max 1.000
_diffrn_measurement_details
;
List of Runs (angles in degrees, time in seconds):

  # Type    Start    End  Width  t~exp~   \w     \q     \k     \f   Frames
#--------------------------------------------------------------------------
  1  \w    -79.00 -20.00   0.50    0.25    --  -23.00 140.00 102.00  118
  2  \w    -72.00 -14.00   0.50    0.25    --  -23.00 129.00 -70.00  116
  3  \w    -70.00 -12.00   0.50    0.25    --  -23.00 125.00-120.00  116
  4  \w    -70.00 -12.00   0.50    0.25    --  -23.00 125.00  60.00  116
  5  \w    -70.00 -12.00   0.50    0.25    --  -23.00 125.00  30.00  116
  6  \w    -26.00  23.00   0.50    0.25    --   47.92 -19.00 -60.00   98
  7  \w    -26.00  23.00   0.50    0.25    --   47.92 -19.00  30.00   98
  8  \w    -25.00  40.00   0.50    0.25    --   47.92 -38.00-180.00  130
  9  \w    101.00 177.00   0.50    1.00    --  113.25  45.00 -30.00  152
 10  \w     42.00  68.00   0.50    1.00    --  113.25 -61.00 -90.00   52
 11  \w     42.00  68.00   0.50    1.00    --  113.25 -61.00 -60.00   52
 12  \w     42.00  68.00   0.50    1.00    --  113.25 -61.00 150.00   52
 13  \w    101.00 177.00   0.50    1.00    --  113.25  30.00-150.00  152
 14  \w     42.00  68.00   0.50    1.00    --  113.25 -61.00   0.00   52
 15  \w     42.00  68.00   0.50    1.00    --  113.25 -61.00  90.00   52
 16  \w     42.00  68.00   0.50    1.00    --  113.25 -61.00  30.00   52
 17  \w     42.00  68.00   0.50    1.00    --  113.25 -61.00 120.00   52
 18  \w    100.00 177.00   0.50    1.00    --  113.25  15.00   0.00  154
 19  \w     42.00 102.00   0.50    1.00    --  113.25 -77.00 120.00  120
 20  \w     42.00  68.00   0.50    1.00    --  113.25 -61.00 -30.00   52
 21  \w     42.00 102.00   0.50    1.00    --  113.25 -77.00  90.00  120
 22  \w     97.00 177.00   0.50    1.00    --  113.25  61.00 120.00  160
 23  \w    101.00 177.00   0.50    1.00    --  113.25  45.00 -90.00  152
 24  \w    100.00 177.00   0.50    1.00    --  113.25  15.00 -90.00  154
 25  \w     42.00 106.00   0.50    1.00    --  113.25 -94.00  60.00  128
 26  \w     42.00 106.00   0.50    1.00    --  113.25 -94.00  90.00  128
 27  \w     42.00 102.00   0.50    1.00    --  113.25 -77.00 -90.00  120
 28  \w    101.00 177.00   0.50    1.00    --  113.25  45.00-180.00  152
 29  \w     25.00  68.00   0.50    0.25    --   47.92  77.00 -60.00   86
 30  \w     33.00 120.00   0.50    0.25    --   47.92  57.00  90.00  174
;
_diffrn_measurement_device 'four-circle diffractometer'
_diffrn_measurement_device_type 'XtaLAB Synergy, Dualflex, HyPix'
_diffrn_measurement_method '\w scans'
_diffrn_orient_matrix_type 'CrysAlisPro convention (1999,Acta A55,543-557)'
_diffrn_orient_matrix_UB_11 0.0602698000
_diffrn_orient_matrix_UB_12 -0.0592178000
_diffrn_orient_matrix_UB_13 0.0178872000
_diffrn_orient_matrix_UB_21 -0.0149929000
_diffrn_orient_matrix_UB_22 0.0195603000
_diffrn_orient_matrix_UB_23 0.0600849000
_diffrn_orient_matrix_UB_31 -0.0776761000
_diffrn_orient_matrix_UB_32 -0.0497296000
_diffrn_orient_matrix_UB_33 0.0023327000
_diffrn_radiation_monochromator mirror
_diffrn_radiation_probe x-ray
_diffrn_radiation_type 'Cu K\a'
_diffrn_radiation_wavelength 1.54184
_diffrn_reflns_av_R_equivalents 0.0302
_diffrn_reflns_av_unetI/netI 0.0125
_diffrn_reflns_Laue_measured_fraction_full 1.000
_diffrn_reflns_Laue_measured_fraction_max 1.000
_diffrn_reflns_limit_h_max 18
_diffrn_reflns_limit_h_min -19
_diffrn_reflns_limit_k_max 23
_diffrn_reflns_limit_k_min -24
_diffrn_reflns_limit_l_max 30
_diffrn_reflns_limit_l_min -27
_diffrn_reflns_number 72965
_diffrn_reflns_point_group_measured_fraction_full 1.000
_diffrn_reflns_point_group_measured_fraction_max 1.000
_diffrn_reflns_theta_full 67.684
_diffrn_reflns_theta_max 74.502
_diffrn_reflns_theta_min 3.600
_diffrn_source 'micro-focus sealed X-ray tube'
_diffrn_source_type 'PhotonJet (Cu) X-ray Source'
_exptl_absorpt_coefficient_mu 1.067
_exptl_absorpt_correction_T_max 1.000
_exptl_absorpt_correction_T_min 0.283
_exptl_absorpt_correction_type gaussian
_exptl_absorpt_process_details
;
CrysAlisPro 1.171.40.61a (Rigaku Oxford Diffraction, 2019)
Numerical absorption correction based on gaussian integration over
			a multifaceted crystal model
Empirical absorption correction using spherical harmonics,
 implemented in SCALE3 ABSPACK scaling algorithm.
;
_exptl_crystal_colour 'clear reddish red'
_exptl_crystal_colour_lustre clear
_exptl_crystal_colour_modifier reddish
_exptl_crystal_colour_primary red
_exptl_crystal_density_diffrn 1.250
_exptl_crystal_description block
_exptl_crystal_F_000 2944
_exptl_crystal_size_max 0.508
_exptl_crystal_size_mid 0.423
_exptl_crystal_size_min 0.186
_refine_diff_density_max 0.697
_refine_diff_density_min -0.482
_refine_diff_density_rms 0.042
_refine_ls_extinction_coef 0.00017(2)
_refine_ls_extinction_expression Fc^*^=kFc[1+0.001xFc^2^\l^3^/sin(2\q)]^-1/4^
_refine_ls_extinction_method 'SHELXL-2018/3 (Sheldrick 2018)'
_refine_ls_goodness_of_fit_ref 1.041
_refine_ls_hydrogen_treatment mixed
_refine_ls_matrix_type full
_refine_ls_number_parameters 619
_refine_ls_number_reflns 7508
_refine_ls_number_restraints 0
_refine_ls_restrained_S_all 1.041
_refine_ls_R_factor_all 0.0405
_refine_ls_R_factor_gt 0.0395
_refine_ls_shift/su_max 0.002
_refine_ls_shift/su_mean 0.000
_refine_ls_structure_factor_coef Fsqd
_refine_ls_weighting_details 'w=1/[\s^2^(Fo^2^)+(0.0491P)^2^+4.2926P] where P=(Fo^2^+2Fc^2^)/3'
_refine_ls_weighting_scheme calc
_refine_ls_wR_factor_gt 0.1031
_refine_ls_wR_factor_ref 0.1038
_reflns_Friedel_coverage 0.000
_reflns_number_gt 7241
_reflns_number_total 7508
_reflns_threshold_expression 'I > 2\s(I)'
_cod_data_source_file d3dt00069a2.cif
_cod_data_source_block 22EH076_AMB-840
_cod_depositor_comments 'Adding full bibliography for 7712094--7712100.cif.'
_cod_original_cell_volume 7346.96(5)
_cod_database_code 7712099
_shelx_shelxl_version_number 2018/3
_chemical_oxdiff_formula C34H34Li2Ni1O2
_shelx_space_group_comment
;
The symmetry employed for this shelxl refinement is uniquely defined
by the following loop, which should always be used as a source of
symmetry information in preference to the above space-group names.
They are only intended as comments.
;
_olex2_refinement_description
;
1. Fixed Uiso
 At 1.2 times of:
  All C(H,H) groups
2.a Secondary CH2 refined with riding coordinates:
 C34(H34A,H34B), C36(H36A,H36B), C42(H42A,H42B)
;
_olex2_submission_special_instructions 'No special instructions were received'
_oxdiff_exptl_absorpt_empirical_details
;
Empirical correction (ABSPACK) includes:
- Absorption correction using spherical harmonics
- Frame scaling
;
_oxdiff_exptl_absorpt_empirical_full_max 1.532
_oxdiff_exptl_absorpt_empirical_full_min 0.795

loop_
_space_group_symop_operation_xyz
'x, y, z'
'-x+1/2, -y, z+1/2'
'x+1/2, -y+1/2, -z'
'-x, y+1/2, -z+1/2'
'-x, -y, -z'
'x-1/2, y, -z-1/2'
'-x-1/2, y-1/2, z'
'x, -y-1/2, z-1/2'

loop_
_atom_site_label
_atom_site_type_symbol
_atom_site_fract_x
_atom_site_fract_y
_atom_site_fract_z
_atom_site_U_iso_or_equiv
_atom_site_adp_type
_atom_site_occupancy
_atom_site_site_symmetry_order
_atom_site_calc_flag
_atom_site_refinement_flags_posn
_atom_site_refinement_flags_adp
_atom_site_refinement_flags_occupancy
_atom_site_disorder_assembly
_atom_site_disorder_group
Ni1 Ni 0.39448(2) 0.11855(2) 0.65804(2) 0.02563(9) Uani 1 1 d . . . . .
O3 O 0.60229(8) 0.08212(6) 0.65383(5) 0.0407(3) Uani 1 1 d . . . . .
C15 C 0.37455(9) 0.09589(8) 0.77059(6) 0.0281(3) Uani 1 1 d . . . . .
C9 C 0.44408(10) 0.18349(8) 0.53946(6) 0.0324(3) Uani 1 1 d . . . . .
C26 C 0.42946(9) 0.18691(7) 0.71100(6) 0.0262(3) Uani 1 1 d . . . . .
C16 C 0.40974(9) 0.16691(8) 0.76559(6) 0.0279(3) Uani 1 1 d . . . . .
C19 C 0.31461(11) -0.03979(9) 0.77205(7) 0.0387(4) Uani 1 1 d . . . . .
C21 C 0.36114(9) 0.06227(8) 0.71954(6) 0.0278(3) Uani 1 1 d . . . . .
C20 C 0.33154(10) -0.00662(8) 0.72262(7) 0.0329(3) Uani 1 1 d . . . . .
C17 C 0.35656(10) 0.06303(9) 0.81975(6) 0.0348(3) Uani 1 1 d . . . . .
C3 C 0.31182(10) 0.04038(8) 0.55338(6) 0.0311(3) Uani 1 1 d . . . . .
C22 C 0.42039(11) 0.21243(9) 0.80911(7) 0.0363(3) Uani 1 1 d . . . . .
C1 C 0.36191(10) 0.08565(8) 0.58910(6) 0.0298(3) Uani 1 1 d . . . . .
C35 C 0.60454(17) 0.03236(11) 0.61074(9) 0.0554(5) Uani 1 1 d . . . . .
C25 C 0.45840(10) 0.25549(8) 0.70476(6) 0.0308(3) Uani 1 1 d . . . . .
C10 C 0.43980(13) 0.25592(9) 0.54126(8) 0.0422(4) Uani 1 1 d . . . . .
C2 C 0.41076(10) 0.14155(8) 0.58434(6) 0.0301(3) Uani 1 1 d . . . . .
C4 C 0.31709(12) -0.03177(9) 0.55753(7) 0.0406(4) Uani 1 1 d . . . . .
C39 C 0.64214(12) 0.30345(9) 0.62112(8) 0.0411(4) Uani 1 1 d . . . . .
C23 C 0.45040(12) 0.27928(9) 0.80064(7) 0.0412(4) Uani 1 1 d . . . . .
C18 C 0.32636(11) -0.00490(9) 0.82052(7) 0.0396(4) Uani 1 1 d . . . . .
C37 C 0.57411(15) -0.02891(10) 0.69130(10) 0.0525(5) Uani 1 1 d . . . . .
C8 C 0.25336(12) 0.06738(10) 0.51568(7) 0.0414(4) Uani 1 1 d . . . . .
C14 C 0.48317(13) 0.15353(10) 0.49403(7) 0.0430(4) Uani 1 1 d . . . . .
C24 C 0.46938(11) 0.30103(8) 0.74840(7) 0.0376(4) Uani 1 1 d . . . . .
C27 C 0.07537(12) 0.05740(10) 0.61830(9) 0.0444(4) Uani 1 1 d . . . . .
C7 C 0.20174(13) 0.02429(12) 0.48413(7) 0.0500(5) Uani 1 1 d . . . . .
C12 C 0.51192(15) 0.26502(12) 0.45478(9) 0.0581(6) Uani 1 1 d . . . . .
C5 C 0.26630(14) -0.07449(10) 0.52506(8) 0.0499(5) Uani 1 1 d . . . . .
C28 C 0.02760(13) -0.00301(11) 0.59376(9) 0.0465(4) Uani 1 1 d . . . . .
C41 C 0.75645(16) 0.25520(12) 0.57122(11) 0.0587(5) Uani 1 1 d . . . . .
C30 C 0.13267(14) -0.04601(10) 0.65456(9) 0.0481(4) Uani 1 1 d . . . . .
C11 C 0.47283(15) 0.29599(10) 0.49913(9) 0.0537(5) Uani 1 1 d . . . . .
C13 C 0.51704(15) 0.19387(12) 0.45239(8) 0.0563(5) Uani 1 1 d . . . . .
C34 C 0.21874(18) 0.23532(12) 0.63673(10) 0.0656(6) Uani 1 1 d . . . . .
H34A H 0.187360 0.237298 0.601651 0.079 Uiso 1 1 calc R U . . .
H34B H 0.281442 0.233068 0.629153 0.079 Uiso 1 1 calc R U . . .
C29 C 0.04261(14) -0.05970(11) 0.63537(11) 0.0565(5) Uani 1 1 d . . . . .
C6 C 0.20861(13) -0.04674(11) 0.48857(7) 0.0504(5) Uani 1 1 d . . . . .
C40 C 0.73721(12) 0.31380(10) 0.60981(9) 0.0473(4) Uani 1 1 d . . . . .
C32 C 0.20584(16) 0.27077(11) 0.72681(10) 0.0557(5) Uani 1 1 d . . . . .
C36 C 0.5562(2) -0.02828(12) 0.63178(11) 0.0720(7) Uani 1 1 d . . . . .
H36A H 0.576769 -0.071549 0.614470 0.086 Uiso 1 1 calc R U . . .
H36B H 0.493640 -0.023189 0.624721 0.086 Uiso 1 1 calc R U . . .
C31 C 0.17442(15) 0.19750(11) 0.72338(10) 0.0556(5) Uani 1 1 d . . . . .
C42 C 0.70028(17) 0.19779(11) 0.59217(13) 0.0753(8) Uani 1 1 d . . . . .
H42A H 0.678264 0.169494 0.561560 0.090 Uiso 1 1 calc R U . . .
H42B H 0.733536 0.167376 0.616935 0.090 Uiso 1 1 calc R U . . .
C33 C 0.1985(2) 0.29625(13) 0.67004(12) 0.0715(7) Uani 1 1 d . . . . .
Li2 Li 0.53862(17) 0.16803(14) 0.64609(12) 0.0351(6) Uani 1 1 d . . . . .
Li1 Li 0.24514(18) 0.08419(15) 0.66156(13) 0.0399(6) Uani 1 1 d . . . . .
O1 O 0.14527(7) 0.02780(6) 0.64918(5) 0.0381(3) Uani 1 1 d . . . . .
O4 O 0.62984(7) 0.22964(6) 0.62090(5) 0.0385(3) Uani 1 1 d . . . . .
O2 O 0.19143(8) 0.17519(7) 0.66819(7) 0.0533(4) Uani 1 1 d . . . . .
C38 C 0.60032(13) 0.04479(9) 0.70469(8) 0.0423(4) Uani 1 1 d . . . . .
H25 H 0.4704(12) 0.2731(9) 0.6695(7) 0.029(4) Uiso 1 1 d . . . . .
H24 H 0.4887(13) 0.3448(10) 0.7420(8) 0.040(5) Uiso 1 1 d . . . . .
H17 H 0.3644(13) 0.0867(11) 0.8519(8) 0.040(5) Uiso 1 1 d . . . . .
H20 H 0.3222(12) -0.0318(10) 0.6880(8) 0.034(5) Uiso 1 1 d . . . . .
H18 H 0.3139(14) -0.0281(11) 0.8541(9) 0.051(6) Uiso 1 1 d . . . . .
H38A H 0.5594(14) 0.0678(11) 0.7276(8) 0.049(6) Uiso 1 1 d . . . . .
H22 H 0.4065(14) 0.1993(12) 0.8460(9) 0.049(6) Uiso 1 1 d . . . . .
H4 H 0.3580(14) -0.0507(11) 0.5826(9) 0.048(6) Uiso 1 1 d . . . . .
H38B H 0.6588(15) 0.0452(11) 0.7200(9) 0.049(6) Uiso 1 1 d . . . . .
H27A H 0.0392(17) 0.0842(13) 0.6422(10) 0.062(7) Uiso 1 1 d . . . . .
H27B H 0.0975(14) 0.0887(12) 0.5915(10) 0.055(6) Uiso 1 1 d . . . . .
H23 H 0.4565(14) 0.3114(11) 0.8294(9) 0.051(6) Uiso 1 1 d . . . . .
H10 H 0.4149(14) 0.2755(11) 0.5702(9) 0.044(5) Uiso 1 1 d . . . . .
H39A H 0.6253(13) 0.3207(11) 0.6573(8) 0.042(5) Uiso 1 1 d . . . . .
H19 H 0.2939(14) -0.0887(11) 0.7729(8) 0.050(6) Uiso 1 1 d . . . . .
H30A H 0.1461(15) -0.0593(12) 0.6934(10) 0.058(6) Uiso 1 1 d . . . . .
H39B H 0.6038(16) 0.3238(13) 0.5899(11) 0.069(7) Uiso 1 1 d . . . . .
H30B H 0.1788(17) -0.0730(14) 0.6291(10) 0.073(8) Uiso 1 1 d . . . . .
H28A H 0.0510(15) -0.0132(12) 0.5619(10) 0.053(6) Uiso 1 1 d . . . . .
H31A H 0.1103(16) 0.1957(13) 0.7297(10) 0.065(7) Uiso 1 1 d . . . . .
H7 H 0.1613(17) 0.0440(13) 0.4591(11) 0.070(7) Uiso 1 1 d . . . . .
H6 H 0.1734(15) -0.0767(12) 0.4660(9) 0.058(6) Uiso 1 1 d . . . . .
H14 H 0.4851(15) 0.1043(12) 0.4908(9) 0.058(6) Uiso 1 1 d . . . . .
H32A H 0.2636(18) 0.2756(12) 0.7398(10) 0.068(7) Uiso 1 1 d . . . . .
H28B H -0.0318(15) 0.0077(11) 0.5885(9) 0.052(6) Uiso 1 1 d . . . . .
H8 H 0.2486(14) 0.1171(11) 0.5128(9) 0.048(6) Uiso 1 1 d . . . . .
H11 H 0.4660(16) 0.3440(14) 0.5026(10) 0.069(7) Uiso 1 1 d . . . . .
H37A H 0.6191(18) -0.0626(14) 0.7011(11) 0.074(8) Uiso 1 1 d . . . . .
H35A H 0.5796(16) 0.0498(13) 0.5806(10) 0.062(7) Uiso 1 1 d . . . . .
H35B H 0.6666(19) 0.0204(14) 0.6031(11) 0.080(8) Uiso 1 1 d . . . . .
H12 H 0.5356(17) 0.2939(13) 0.4276(10) 0.072(7) Uiso 1 1 d . . . . .
H5 H 0.2752(16) -0.1225(12) 0.5304(10) 0.064(7) Uiso 1 1 d . . . . .
H41A H 0.7306(15) 0.2653(11) 0.5383(10) 0.052(6) Uiso 1 1 d . . . . .
H40A H 0.7489(15) 0.3609(12) 0.5940(10) 0.062(6) Uiso 1 1 d . . . . .
H40B H 0.7681(16) 0.3043(13) 0.6440(10) 0.064(7) Uiso 1 1 d . . . . .
H13 H 0.5443(17) 0.1706(13) 0.4196(11) 0.072(7) Uiso 1 1 d . . . . .
H29A H 0.004(2) -0.0502(16) 0.6698(13) 0.099(10) Uiso 1 1 d . . . . .
H32B H 0.1657(18) 0.2978(14) 0.7492(12) 0.078(8) Uiso 1 1 d . . . . .
H29B H 0.0369(18) -0.1036(15) 0.6208(11) 0.078(8) Uiso 1 1 d . . . . .
H33A H 0.235(2) 0.3346(17) 0.6591(11) 0.092(9) Uiso 1 1 d . . . . .
H41B H 0.8202(19) 0.2433(14) 0.5686(12) 0.082(8) Uiso 1 1 d . . . . .
H31B H 0.2068(18) 0.1669(14) 0.7492(11) 0.078(8) Uiso 1 1 d . . . . .
H37B H 0.525(2) -0.0416(16) 0.7135(13) 0.099(10) Uiso 1 1 d . . . . .
H33B H 0.128(3) 0.307(2) 0.6595(17) 0.155(17) Uiso 1 1 d . . . . .

loop_
_atom_site_aniso_label
_atom_site_aniso_U_11
_atom_site_aniso_U_22
_atom_site_aniso_U_33
_atom_site_aniso_U_23
_atom_site_aniso_U_13
_atom_site_aniso_U_12
Ni1 0.02788(15) 0.02609(14) 0.02293(14) -0.00187(9) -0.00044(9) -0.00362(9)
O3 0.0427(7) 0.0304(6) 0.0492(7) 0.0055(5) 0.0063(5) 0.0016(5)
C15 0.0237(6) 0.0322(7) 0.0285(7) 0.0003(6) 0.0005(5) 0.0034(6)
C9 0.0351(8) 0.0335(8) 0.0285(7) 0.0036(6) -0.0072(6) -0.0075(6)
C26 0.0230(6) 0.0281(7) 0.0277(7) -0.0032(5) -0.0009(5) 0.0017(5)
C16 0.0253(6) 0.0308(7) 0.0275(7) -0.0033(6) -0.0005(5) 0.0029(5)
C19 0.0352(8) 0.0322(8) 0.0487(9) 0.0083(7) 0.0014(7) -0.0006(6)
C21 0.0247(6) 0.0300(7) 0.0287(7) 0.0002(6) 0.0006(5) 0.0005(5)
C20 0.0316(7) 0.0297(7) 0.0375(8) -0.0004(6) 0.0011(6) -0.0009(6)
C17 0.0338(8) 0.0424(9) 0.0282(7) 0.0026(6) 0.0000(6) 0.0026(7)
C3 0.0340(7) 0.0358(8) 0.0236(7) -0.0039(6) 0.0038(6) -0.0084(6)
C22 0.0398(8) 0.0410(9) 0.0280(7) -0.0072(6) 0.0009(6) 0.0020(7)
C1 0.0347(7) 0.0298(7) 0.0250(7) -0.0021(6) -0.0015(6) -0.0029(6)
C35 0.0717(14) 0.0480(11) 0.0465(11) 0.0004(9) 0.0106(10) 0.0179(10)
C25 0.0308(7) 0.0288(7) 0.0328(8) -0.0029(6) 0.0009(6) 0.0001(6)
C10 0.0531(10) 0.0339(8) 0.0396(9) 0.0032(7) -0.0104(8) -0.0048(7)
C2 0.0354(7) 0.0298(7) 0.0251(7) -0.0013(6) -0.0023(6) -0.0021(6)
C4 0.0480(10) 0.0363(8) 0.0377(9) -0.0088(7) 0.0000(7) -0.0032(7)
C39 0.0418(9) 0.0311(8) 0.0505(10) 0.0008(7) 0.0035(8) -0.0025(7)
C23 0.0475(9) 0.0381(8) 0.0381(9) -0.0173(7) -0.0018(7) 0.0009(7)
C18 0.0376(8) 0.0443(9) 0.0369(8) 0.0142(7) 0.0023(7) 0.0012(7)
C37 0.0512(11) 0.0367(9) 0.0697(13) 0.0132(9) -0.0015(10) -0.0041(8)
C8 0.0488(9) 0.0450(10) 0.0305(8) 0.0017(7) -0.0052(7) -0.0112(8)
C14 0.0557(11) 0.0406(9) 0.0326(8) 0.0051(7) 0.0030(7) -0.0044(8)
C24 0.0404(8) 0.0277(7) 0.0447(9) -0.0087(7) -0.0001(7) -0.0007(6)
C27 0.0343(8) 0.0378(9) 0.0610(11) 0.0012(8) -0.0087(8) -0.0012(7)
C7 0.0482(10) 0.0693(13) 0.0323(9) -0.0025(8) -0.0074(8) -0.0158(9)
C12 0.0613(12) 0.0649(13) 0.0481(11) 0.0285(10) -0.0067(9) -0.0195(10)
C5 0.0621(12) 0.0407(10) 0.0468(10) -0.0176(8) 0.0091(9) -0.0148(9)
C28 0.0363(9) 0.0542(11) 0.0490(11) -0.0092(9) -0.0047(8) -0.0039(8)
C41 0.0553(12) 0.0529(11) 0.0679(14) 0.0071(10) 0.0260(11) 0.0001(10)
C30 0.0495(11) 0.0350(9) 0.0597(12) 0.0043(8) -0.0051(9) -0.0077(8)
C11 0.0659(13) 0.0380(10) 0.0573(12) 0.0178(9) -0.0208(10) -0.0138(9)
C13 0.0647(13) 0.0657(13) 0.0384(10) 0.0138(9) 0.0091(9) -0.0050(10)
C34 0.0828(16) 0.0562(13) 0.0579(13) 0.0091(10) -0.0033(12) 0.0237(12)
C29 0.0472(11) 0.0387(10) 0.0835(16) -0.0010(10) -0.0091(11) -0.0121(8)
C6 0.0504(10) 0.0659(12) 0.0350(9) -0.0189(8) 0.0046(8) -0.0257(9)
C40 0.0422(10) 0.0434(10) 0.0562(11) 0.0086(8) 0.0046(8) -0.0080(8)
C32 0.0537(12) 0.0491(11) 0.0643(13) -0.0170(10) -0.0037(10) 0.0031(9)
C36 0.0967(19) 0.0409(11) 0.0784(16) -0.0046(11) -0.0279(14) -0.0054(11)
C31 0.0496(11) 0.0434(10) 0.0738(14) 0.0102(10) 0.0178(10) 0.0080(9)
C42 0.0711(15) 0.0423(11) 0.112(2) -0.0085(12) 0.0566(15) -0.0022(10)
C33 0.0885(19) 0.0457(12) 0.0804(17) 0.0078(11) -0.0011(14) -0.0197(12)
Li2 0.0333(13) 0.0301(13) 0.0420(14) 0.0002(11) 0.0044(11) -0.0008(10)
Li1 0.0300(13) 0.0350(14) 0.0546(17) -0.0081(12) -0.0037(12) -0.0026(11)
O1 0.0310(6) 0.0312(6) 0.0521(7) -0.0009(5) -0.0053(5) -0.0052(4)
O4 0.0364(6) 0.0292(5) 0.0499(7) -0.0028(5) 0.0118(5) -0.0029(4)
O2 0.0397(7) 0.0351(6) 0.0852(10) -0.0173(6) 0.0004(7) -0.0015(5)
C38 0.0438(10) 0.0375(9) 0.0455(10) 0.0050(7) 0.0016(8) 0.0062(7)

loop_
_atom_type_symbol
_atom_type_description
_atom_type_scat_dispersion_real
_atom_type_scat_dispersion_imag
_atom_type_scat_source
C C 0.0181 0.0091 'International Tables Vol C Tables 4.2.6.8 and 6.1.1.4'
H H 0.0000 0.0000 'International Tables Vol C Tables 4.2.6.8 and 6.1.1.4'
Li Li 0.0008 0.0003 'International Tables Vol C Tables 4.2.6.8 and 6.1.1.4'
Ni Ni -3.0029 0.5091 'International Tables Vol C Tables 4.2.6.8 and 6.1.1.4'
O O 0.0492 0.0322 'International Tables Vol C Tables 4.2.6.8 and 6.1.1.4'

loop_
_exptl_crystal_face_index_h
_exptl_crystal_face_index_k
_exptl_crystal_face_index_l
_exptl_crystal_face_perp_dist
0 -13 -1 0.1811
-10 2 2 0.2305
-8 -2 -9 0.1932
0 7 -13 0.1817
4 9 -9 0.2167
6 5 -12 0.1932
-7 -8 -4 0.2191
5 10 5 0.2213
10 0 0 0.2139
-5 11 0 0.2065
1 -11 8 0.1846
7 -6 9 0.1966
2 2 15 0.1079
-3 -3 -15 0.1559
0 -10 -9 0.1677
9 -3 -7 0.2022
-7 -7 7 0.2545
-2 2 16 0.0928
2 -2 -16 0.0928
2 -4 15 0.1461
8 -8 0 0.1800
-4 7 -12 0.1977

loop_
_geom_angle_atom_site_label_1
_geom_angle_atom_site_label_2
_geom_angle_atom_site_label_3
_geom_angle
_geom_angle_site_symmetry_1
_geom_angle_site_symmetry_3
_geom_angle_publ_flag
C26 Ni1 C21 86.16(6) . . ?
C26 Ni1 Li2 63.74(8) . . ?
C26 Ni1 Li1 115.71(8) . . ?
C21 Ni1 Li2 123.90(8) . . ?
C21 Ni1 Li1 63.89(9) . . ?
C1 Ni1 C26 156.10(6) . . ?
C1 Ni1 C21 116.30(6) . . ?
C1 Ni1 C2 41.24(7) . . ?
C1 Ni1 Li2 105.62(8) . . ?
C1 Ni1 Li1 71.40(9) . . ?
C2 Ni1 C26 116.69(6) . . ?
C2 Ni1 C21 157.15(6) . . ?
C2 Ni1 Li2 70.72(8) . . ?
C2 Ni1 Li1 103.21(9) . . ?
Li1 Ni1 Li2 171.37(10) . . ?
C35 O3 Li2 120.98(15) . . ?
C35 O3 C38 107.79(14) . . ?
C38 O3 Li2 120.11(13) . . ?
C21 C15 C16 113.70(12) . . ?
C17 C15 C16 124.60(14) . . ?
C17 C15 C21 121.69(14) . . ?
C10 C9 C2 120.84(15) . . ?
C14 C9 C10 117.37(16) . . ?
C14 C9 C2 121.77(15) . . ?
Ni1 C26 Li2 68.85(8) . . ?
C16 C26 Ni1 112.79(10) . . ?
C16 C26 Li2 138.42(12) . . ?
C25 C26 Ni1 131.28(11) . . ?
C25 C26 C16 115.16(13) . . ?
C25 C26 Li2 80.96(11) . . ?
C26 C16 C15 114.02(12) . . ?
C22 C16 C15 124.33(14) . . ?
C22 C16 C26 121.60(14) . . ?
C20 C19 H19 120.8(12) . . ?
C18 C19 C20 120.05(15) . . ?
C18 C19 H19 119.2(12) . . ?
Ni1 C21 Li1 68.06(9) . . ?
C15 C21 Ni1 113.09(10) . . ?
C15 C21 Li1 124.48(12) . . ?
C20 C21 Ni1 131.33(12) . . ?
C20 C21 C15 115.44(13) . . ?
C20 C21 Li1 87.33(12) . . ?
C19 C20 C21 122.72(15) . . ?
C19 C20 Li1 134.08(13) . . ?
C19 C20 H20 119.6(11) . . ?
C21 C20 Li1 60.82(10) . . ?
C21 C20 H20 117.7(11) . . ?
Li1 C20 H20 76.5(11) . . ?
C15 C17 C18 120.55(15) . . ?
C15 C17 H17 119.4(13) . . ?
C18 C17 H17 120.0(13) . . ?
C4 C3 C1 121.39(15) . . ?
C8 C3 C1 121.27(15) . . ?
C8 C3 C4 117.26(15) . . ?
C16 C22 H22 121.8(14) . . ?
C23 C22 C16 120.75(15) . . ?
C23 C22 H22 117.4(14) . . ?
Ni1 C1 Li1 64.08(8) . . ?
C3 C1 Ni1 152.43(12) . . ?
C3 C1 Li1 92.06(11) . . ?
C2 C1 Ni1 69.51(9) . . ?
C2 C1 C3 137.60(14) . . ?
C2 C1 Li1 118.59(12) . . ?
O3 C35 C36 105.11(18) . . ?
O3 C35 H35A 110.2(16) . . ?
O3 C35 H35B 108.4(16) . . ?
C36 C35 H35A 111.4(16) . . ?
C36 C35 H35B 111.5(16) . . ?
H35A C35 H35B 110(2) . . ?
C26 C25 Li2 65.94(10) . . ?
C26 C25 H25 120.0(11) . . ?
C24 C25 C26 123.23(15) . . ?
C24 C25 Li2 142.47(13) . . ?
C24 C25 H25 116.8(11) . . ?
Li2 C25 H25 68.0(11) . . ?
C9 C10 H10 117.9(14) . . ?
C11 C10 C9 121.01(19) . . ?
C11 C10 H10 121.1(14) . . ?
Ni1 C2 Li2 65.08(7) . . ?
C9 C2 Ni1 154.67(12) . . ?
C9 C2 Li2 93.62(11) . . ?
C1 C2 Ni1 69.25(9) . . ?
C1 C2 C9 136.08(14) . . ?
C1 C2 Li2 123.78(12) . . ?
C3 C4 H4 117.8(13) . . ?
C5 C4 C3 121.04(18) . . ?
C5 C4 H4 121.2(13) . . ?
C40 C39 H39A 112.3(12) . . ?
C40 C39 H39B 111.6(14) . . ?
O4 C39 C40 105.04(14) . . ?
O4 C39 H39A 107.8(12) . . ?
O4 C39 H39B 107.1(14) . . ?
H39A C39 H39B 112.5(18) . . ?
C22 C23 H23 122.2(13) . . ?
C24 C23 C22 119.56(15) . . ?
C24 C23 H23 118.2(13) . . ?
C19 C18 C17 119.51(15) . . ?
C19 C18 H18 119.2(13) . . ?
C17 C18 H18 121.3(13) . . ?
C36 C37 C38 104.79(16) . . ?
C36 C37 H37A 112.3(16) . . ?
C36 C37 H37B 114.4(19) . . ?
C38 C37 H37A 112.2(16) . . ?
C38 C37 H37B 109.1(19) . . ?
H37A C37 H37B 104(2) . . ?
C3 C8 H8 118.0(13) . . ?
C7 C8 C3 121.27(18) . . ?
C7 C8 H8 120.7(13) . . ?
C9 C14 H14 119.6(14) . . ?
C13 C14 C9 121.36(18) . . ?
C13 C14 H14 119.0(14) . . ?
C25 C24 H24 119.5(13) . . ?
C23 C24 C25 119.68(15) . . ?
C23 C24 H24 120.8(13) . . ?
C28 C27 H27A 112.0(15) . . ?
C28 C27 H27B 112.9(14) . . ?
O1 C27 C28 105.81(15) . . ?
O1 C27 H27A 109.2(15) . . ?
O1 C27 H27B 110.1(13) . . ?
H27A C27 H27B 107(2) . . ?
C8 C7 H7 119.8(16) . . ?
C6 C7 C8 120.45(19) . . ?
C6 C7 H7 119.8(16) . . ?
C11 C12 H12 118.1(16) . . ?
C13 C12 C11 119.36(18) . . ?
C13 C12 H12 122.5(16) . . ?
C4 C5 H5 114.8(15) . . ?
C6 C5 C4 120.69(19) . . ?
C6 C5 H5 124.5(15) . . ?
C27 C28 C29 102.37(16) . . ?
C27 C28 H28A 108.9(15) . . ?
C27 C28 H28B 111.2(13) . . ?
C29 C28 H28A 111.9(15) . . ?
C29 C28 H28B 113.4(13) . . ?
H28A C28 H28B 109(2) . . ?
C40 C41 H41A 107.8(14) . . ?
C40 C41 H41B 113.7(16) . . ?
C42 C41 C40 102.99(17) . . ?
C42 C41 H41A 101.8(14) . . ?
C42 C41 H41B 114.7(16) . . ?
H41A C41 H41B 115(2) . . ?
C29 C30 H30A 116.4(14) . . ?
C29 C30 H30B 110.4(14) . . ?
O1 C30 C29 105.75(16) . . ?
O1 C30 H30A 108.1(13) . . ?
O1 C30 H30B 109.4(14) . . ?
H30A C30 H30B 106.7(19) . . ?
C10 C11 H11 116.3(16) . . ?
C12 C11 C10 120.47(19) . . ?
C12 C11 H11 123.2(16) . . ?
C14 C13 H13 119.5(15) . . ?
C12 C13 C14 120.4(2) . . ?
C12 C13 H13 120.0(15) . . ?
H34A C34 H34B 108.6 . . ?
C33 C34 H34A 110.5 . . ?
C33 C34 H34B 110.5 . . ?
O2 C34 H34A 110.5 . . ?
O2 C34 H34B 110.5 . . ?
O2 C34 C33 106.36(19) . . ?
C28 C29 H29A 109.2(17) . . ?
C28 C29 H29B 112.7(17) . . ?
C30 C29 C28 103.18(16) . . ?
C30 C29 H29A 104.4(18) . . ?
C30 C29 H29B 112.0(18) . . ?
H29A C29 H29B 115(2) . . ?
C7 C6 H6 120.4(14) . . ?
C5 C6 C7 119.28(17) . . ?
C5 C6 H6 120.3(14) . . ?
C39 C40 H40A 111.5(14) . . ?
C39 C40 H40B 107.0(15) . . ?
C41 C40 C39 102.06(16) . . ?
C41 C40 H40A 113.6(14) . . ?
C41 C40 H40B 107.5(14) . . ?
H40A C40 H40B 114(2) . . ?
C31 C32 H32A 114.5(15) . . ?
C31 C32 H32B 109.2(16) . . ?
C33 C32 C31 103.64(19) . . ?
C33 C32 H32A 110.7(16) . . ?
C33 C32 H32B 107.5(16) . . ?
H32A C32 H32B 111(2) . . ?
C35 C36 C37 104.77(19) . . ?
C35 C36 H36A 110.8 . . ?
C35 C36 H36B 110.8 . . ?
C37 C36 H36A 110.8 . . ?
C37 C36 H36B 110.8 . . ?
H36A C36 H36B 108.9 . . ?
C32 C31 H31A 110.2(14) . . ?
C32 C31 H31B 111.0(16) . . ?
O2 C31 C32 105.94(17) . . ?
O2 C31 H31A 108.3(14) . . ?
O2 C31 H31B 109.1(16) . . ?
H31A C31 H31B 112(2) . . ?
C41 C42 H42A 110.3 . . ?
C41 C42 H42B 110.3 . . ?
H42A C42 H42B 108.6 . . ?
O4 C42 C41 106.99(16) . . ?
O4 C42 H42A 110.3 . . ?
O4 C42 H42B 110.3 . . ?
C34 C33 C32 104.0(2) . . ?
C34 C33 H33A 109.5(18) . . ?
C34 C33 H33B 103(2) . . ?
C32 C33 H33A 118.0(17) . . ?
C32 C33 H33B 110(2) . . ?
H33A C33 H33B 111(3) . . ?
Ni1 Li2 C25 75.26(8) . . ?
Ni1 Li2 C2 44.20(6) . . ?
O3 Li2 Ni1 96.79(11) . . ?
O3 Li2 C26 115.58(13) . . ?
O3 Li2 C25 139.53(15) . . ?
O3 Li2 C2 106.39(12) . . ?
O3 Li2 O4 100.64(13) . . ?
C26 Li2 Ni1 47.40(6) . . ?
C26 Li2 C25 33.09(6) . . ?
C26 Li2 C2 82.85(10) . . ?
C25 Li2 C2 95.20(10) . . ?
O4 Li2 Ni1 159.84(15) . . ?
O4 Li2 C26 129.94(14) . . ?
O4 Li2 C25 97.39(11) . . ?
O4 Li2 C2 119.85(14) . . ?
Ni1 Li1 C20 73.70(9) . . ?
Ni1 Li1 C1 44.52(6) . . ?
C21 Li1 Ni1 48.05(7) . . ?
C21 Li1 C20 31.85(6) . . ?
C21 Li1 C1 83.16(10) . . ?
C1 Li1 C20 92.51(10) . . ?
O1 Li1 Ni1 157.89(16) . . ?
O1 Li1 C21 128.02(16) . . ?
O1 Li1 C20 96.93(13) . . ?
O1 Li1 C1 118.07(14) . . ?
O1 Li1 O2 100.42(14) . . ?
O2 Li1 Ni1 99.47(12) . . ?
O2 Li1 C21 116.19(14) . . ?
O2 Li1 C20 139.39(15) . . ?
O2 Li1 C1 110.64(14) . . ?
C27 O1 C30 109.77(13) . . ?
C27 O1 Li1 117.71(14) . . ?
C30 O1 Li1 130.94(14) . . ?
C39 O4 Li2 134.45(13) . . ?
C42 O4 C39 108.99(13) . . ?
C42 O4 Li2 116.42(13) . . ?
C34 O2 Li1 123.34(16) . . ?
C31 O2 C34 108.19(15) . . ?
C31 O2 Li1 115.09(15) . . ?
O3 C38 C37 106.67(16) . . ?
O3 C38 H38A 106.9(13) . . ?
O3 C38 H38B 108.0(13) . . ?
C37 C38 H38A 112.7(13) . . ?
C37 C38 H38B 109.8(13) . . ?
H38A C38 H38B 112.5(18) . . ?

loop_
_geom_bond_atom_site_label_1
_geom_bond_atom_site_label_2
_geom_bond_distance
_geom_bond_site_symmetry_2
_geom_bond_publ_flag
Ni1 C26 1.9309(14) . ?
Ni1 C21 1.9310(15) . ?
Ni1 C1 1.8774(14) . ?
Ni1 C2 1.8807(15) . ?
Ni1 Li2 2.446(3) . ?
Ni1 Li1 2.408(3) . ?
O3 C35 1.430(2) . ?
O3 Li2 1.940(3) . ?
O3 C38 1.443(2) . ?
C15 C16 1.481(2) . ?
C15 C21 1.427(2) . ?
C15 C17 1.392(2) . ?
C9 C10 1.401(2) . ?
C9 C2 1.462(2) . ?
C9 C14 1.395(2) . ?
C26 C16 1.428(2) . ?
C26 C25 1.407(2) . ?
C26 Li2 2.352(3) . ?
C16 C22 1.394(2) . ?
C19 C20 1.397(2) . ?
C19 C18 1.380(3) . ?
C19 H19 1.00(2) . ?
C21 C20 1.409(2) . ?
C21 Li1 2.331(3) . ?
C20 Li1 2.667(3) . ?
C20 H20 0.990(19) . ?
C17 C18 1.393(2) . ?
C17 H17 0.92(2) . ?
C3 C1 1.462(2) . ?
C3 C4 1.399(2) . ?
C3 C8 1.396(2) . ?
C22 C23 1.388(2) . ?
C22 H22 0.97(2) . ?
C1 C2 1.324(2) . ?
C1 Li1 2.538(3) . ?
C35 C36 1.483(3) . ?
C35 H35A 0.90(3) . ?
C35 H35B 1.01(3) . ?
C25 C24 1.397(2) . ?
C25 Li2 2.544(3) . ?
C25 H25 0.949(18) . ?
C10 C11 1.390(3) . ?
C10 H10 0.89(2) . ?
C2 Li2 2.546(3) . ?
C4 C5 1.391(2) . ?
C4 H4 0.96(2) . ?
C39 C40 1.512(3) . ?
C39 O4 1.438(2) . ?
C39 H39A 0.98(2) . ?
C39 H39B 1.05(3) . ?
C23 C24 1.382(3) . ?
C23 H23 0.94(2) . ?
C18 H18 0.96(2) . ?
C37 C36 1.488(3) . ?
C37 C38 1.516(3) . ?
C37 H37A 0.98(3) . ?
C37 H37B 0.96(3) . ?
C8 C7 1.390(2) . ?
C8 H8 0.97(2) . ?
C14 C13 1.388(3) . ?
C14 H14 0.95(2) . ?
C24 H24 0.91(2) . ?
C27 C28 1.507(3) . ?
C27 O1 1.440(2) . ?
C27 H27A 0.96(3) . ?
C27 H27B 0.96(2) . ?
C7 C6 1.380(3) . ?
C7 H7 0.96(3) . ?
C12 C11 1.382(3) . ?
C12 C13 1.378(3) . ?
C12 H12 0.94(3) . ?
C5 C6 1.374(3) . ?
C5 H5 0.95(2) . ?
C28 C29 1.515(3) . ?
C28 H28A 0.88(2) . ?
C28 H28B 0.95(2) . ?
C41 C40 1.506(3) . ?
C41 C42 1.500(3) . ?
C41 H41A 0.92(2) . ?
C41 H41B 1.02(3) . ?
C30 C29 1.496(3) . ?
C30 O1 1.445(2) . ?
C30 H30A 1.01(2) . ?
C30 H30B 1.08(3) . ?
C11 H11 0.94(3) . ?
C13 H13 1.01(3) . ?
C34 H34A 0.9900 . ?
C34 H34B 0.9900 . ?
C34 C33 1.467(4) . ?
C34 O2 1.457(3) . ?
C29 H29A 1.05(3) . ?
C29 H29B 0.92(3) . ?
C6 H6 0.97(2) . ?
C40 H40A 1.01(2) . ?
C40 H40B 0.98(3) . ?
C32 C31 1.499(3) . ?
C32 C33 1.483(4) . ?
C32 H32A 0.95(3) . ?
C32 H32B 0.98(3) . ?
C36 H36A 0.9900 . ?
C36 H36B 0.9900 . ?
C31 O2 1.447(3) . ?
C31 H31A 1.01(2) . ?
C31 H31B 1.00(3) . ?
C42 H42A 0.9900 . ?
C42 H42B 0.9900 . ?
C42 O4 1.438(2) . ?
C33 H33A 0.97(3) . ?
C33 H33B 1.15(5) . ?
Li2 O4 1.948(3) . ?
Li1 O1 1.916(3) . ?
Li1 O2 1.951(3) . ?
C38 H38A 0.96(2) . ?
C38 H38B 0.98(2) . ?

loop_
_geom_torsion_atom_site_label_1
_geom_torsion_atom_site_label_2
_geom_torsion_atom_site_label_3
_geom_torsion_atom_site_label_4
_geom_torsion
_geom_torsion_site_symmetry_1
_geom_torsion_site_symmetry_2
_geom_torsion_site_symmetry_3
_geom_torsion_site_symmetry_4
_geom_torsion_publ_flag
Ni1 C26 C16 C15 5.45(15) . . . . ?
Ni1 C26 C16 C22 -172.28(12) . . . . ?
Ni1 C26 C25 C24 170.50(12) . . . . ?
Ni1 C26 C25 Li2 -51.27(13) . . . . ?
Ni1 C21 C20 C19 176.60(12) . . . . ?
Ni1 C21 C20 Li1 -57.37(13) . . . . ?
Ni1 C1 C2 C9 -179.2(2) . . . . ?
Ni1 C1 C2 Li2 37.29(12) . . . . ?
O3 C35 C36 C37 -32.9(3) . . . . ?
C15 C16 C22 C23 -177.21(15) . . . . ?
C15 C21 C20 C19 1.2(2) . . . . ?
C15 C21 C20 Li1 127.26(15) . . . . ?
C15 C17 C18 C19 0.3(2) . . . . ?
C9 C10 C11 C12 -1.0(3) . . . . ?
C9 C14 C13 C12 -0.7(3) . . . . ?
C26 Ni1 C1 C3 -144.1(2) . . . . ?
C26 Ni1 C1 C2 26.8(2) . . . . ?
C26 Ni1 C1 Li1 -111.72(16) . . . . ?
C26 Ni1 C2 C9 10.5(3) . . . . ?
C26 Ni1 C2 C1 -168.19(9) . . . . ?
C26 Ni1 C2 Li2 45.54(9) . . . . ?
C26 C16 C22 C23 0.3(2) . . . . ?
C26 C25 C24 C23 -0.8(3) . . . . ?
C16 C15 C21 Ni1 0.91(16) . . . . ?
C16 C15 C21 C20 177.13(12) . . . . ?
C16 C15 C21 Li1 -77.55(17) . . . . ?
C16 C15 C17 C18 -177.72(14) . . . . ?
C16 C26 C25 C24 1.4(2) . . . . ?
C16 C26 C25 Li2 139.65(14) . . . . ?
C16 C22 C23 C24 0.4(3) . . . . ?
C21 Ni1 C1 C3 14.4(3) . . . . ?
C21 Ni1 C1 C2 -174.62(9) . . . . ?
C21 Ni1 C1 Li1 46.82(10) . . . . ?
C21 Ni1 C2 C9 -168.8(2) . . . . ?
C21 Ni1 C2 C1 12.5(2) . . . . ?
C21 Ni1 C2 Li2 -133.77(17) . . . . ?
C21 C15 C16 C26 -4.17(18) . . . . ?
C21 C15 C16 C22 173.49(14) . . . . ?
C21 C15 C17 C18 1.4(2) . . . . ?
C20 C19 C18 C17 -1.1(3) . . . . ?
C17 C15 C16 C26 175.01(14) . . . . ?
C17 C15 C16 C22 -7.3(2) . . . . ?
C17 C15 C21 Ni1 -178.30(12) . . . . ?
C17 C15 C21 C20 -2.1(2) . . . . ?
C17 C15 C21 Li1 103.24(18) . . . . ?
C3 C1 C2 Ni1 173.8(2) . . . . ?
C3 C1 C2 C9 -5.4(4) . . . . ?
C3 C1 C2 Li2 -148.91(18) . . . . ?
C3 C4 C5 C6 -1.0(3) . . . . ?
C3 C8 C7 C6 -1.5(3) . . . . ?
C22 C23 C24 C25 -0.2(3) . . . . ?
C1 Ni1 C2 C9 178.7(3) . . . . ?
C1 Ni1 C2 Li2 -146.27(12) . . . . ?
C1 C3 C4 C5 177.06(16) . . . . ?
C1 C3 C8 C7 -175.86(16) . . . . ?
C35 O3 C38 C37 -16.9(2) . . . . ?
C25 C26 C16 C15 176.57(12) . . . . ?
C25 C26 C16 C22 -1.2(2) . . . . ?
C10 C9 C2 Ni1 -44.0(4) . . . . ?
C10 C9 C2 C1 134.2(2) . . . . ?
C10 C9 C2 Li2 -75.49(16) . . . . ?
C10 C9 C14 C13 0.4(3) . . . . ?
C2 Ni1 C1 C3 -170.9(3) . . . . ?
C2 Ni1 C1 Li1 -138.56(12) . . . . ?
C2 C9 C10 C11 178.80(16) . . . . ?
C2 C9 C14 C13 -177.96(18) . . . . ?
C4 C3 C1 Ni1 -58.5(3) . . . . ?
C4 C3 C1 C2 134.1(2) . . . . ?
C4 C3 C1 Li1 -87.36(16) . . . . ?
C4 C3 C8 C7 0.8(3) . . . . ?
C4 C5 C6 C7 0.4(3) . . . . ?
C18 C19 C20 C21 0.3(2) . . . . ?
C18 C19 C20 Li1 -79.0(2) . . . . ?
C8 C3 C1 Ni1 118.0(3) . . . . ?
C8 C3 C1 C2 -49.3(3) . . . . ?
C8 C3 C1 Li1 89.21(16) . . . . ?
C8 C3 C4 C5 0.4(3) . . . . ?
C8 C7 C6 C5 0.8(3) . . . . ?
C14 C9 C10 C11 0.4(3) . . . . ?
C14 C9 C2 Ni1 134.3(3) . . . . ?
C14 C9 C2 C1 -47.5(3) . . . . ?
C14 C9 C2 Li2 102.85(16) . . . . ?
C27 C28 C29 C30 -36.0(2) . . . . ?
C28 C27 O1 C30 -12.1(2) . . . . ?
C28 C27 O1 Li1 155.17(16) . . . . ?
C41 C42 O4 C39 -2.9(3) . . . . ?
C41 C42 O4 Li2 173.4(2) . . . . ?
C11 C12 C13 C14 0.1(3) . . . . ?
C13 C12 C11 C10 0.7(3) . . . . ?
C29 C30 O1 C27 -11.2(2) . . . . ?
C29 C30 O1 Li1 -176.13(19) . . . . ?
C40 C39 O4 C42 -20.1(2) . . . . ?
C40 C39 O4 Li2 164.38(17) . . . . ?
C40 C41 C42 O4 24.7(3) . . . . ?
C32 C31 O2 C34 -8.9(2) . . . . ?
C32 C31 O2 Li1 133.56(17) . . . . ?
C36 C37 C38 O3 -3.8(2) . . . . ?
C31 C32 C33 C34 -34.6(3) . . . . ?
C42 C41 C40 C39 -35.8(2) . . . . ?
C33 C34 O2 C31 -13.0(3) . . . . ?
C33 C34 O2 Li1 -151.6(2) . . . . ?
C33 C32 C31 O2 26.9(2) . . . . ?
Li2 Ni1 C1 C3 156.1(3) . . . . ?
Li2 Ni1 C1 C2 -32.97(12) . . . . ?
Li2 Ni1 C1 Li1 -171.53(10) . . . . ?
Li2 Ni1 C2 C9 -35.0(3) . . . . ?
Li2 Ni1 C2 C1 146.27(12) . . . . ?
Li2 O3 C35 C36 -112.67(19) . . . . ?
Li2 O3 C38 C37 127.25(17) . . . . ?
Li2 C26 C16 C15 -77.9(2) . . . . ?
Li2 C26 C16 C22 104.4(2) . . . . ?
Li2 C26 C25 C24 -138.23(17) . . . . ?
Li2 C25 C24 C23 -93.8(2) . . . . ?
Li1 Ni1 C1 C3 -32.4(3) . . . . ?
Li1 Ni1 C1 C2 138.56(12) . . . . ?
Li1 Ni1 C2 C9 138.6(3) . . . . ?
Li1 Ni1 C2 C1 -40.12(12) . . . . ?
Li1 Ni1 C2 Li2 173.62(10) . . . . ?
Li1 C21 C20 C19 -126.03(17) . . . . ?
Li1 C1 C2 Ni1 42.69(11) . . . . ?
Li1 C1 C2 C9 -136.50(19) . . . . ?
Li1 C1 C2 Li2 79.98(18) . . . . ?
O1 C27 C28 C29 29.8(2) . . . . ?
O1 C30 C29 C28 29.5(2) . . . . ?
O4 C39 C40 C41 34.8(2) . . . . ?
O2 C34 C33 C32 29.7(3) . . . . ?
C38 O3 C35 C36 31.1(2) . . . . ?
C38 C37 C36 C35 22.1(3) . . . . ?

loop_
_exptl_oxdiff_crystal_face_indexfrac_h
_exptl_oxdiff_crystal_face_indexfrac_k
_exptl_oxdiff_crystal_face_indexfrac_l
_exptl_oxdiff_crystal_face_x
_exptl_oxdiff_crystal_face_y
_exptl_oxdiff_crystal_face_z
0.0000 -13.0000 -1.0000 0.7519 -0.3144 0.6442
-10.0000 2.0000 2.0000 -0.6854 0.3092 0.6820
-8.0000 -2.0000 -9.0000 -0.5247 -0.4599 0.6999
0.0000 7.0000 -13.0000 -0.6471 -0.6442 -0.3784
4.0000 9.0000 -9.0000 -0.4529 -0.4247 -0.7793
6.0000 5.0000 -12.0000 -0.1491 -0.7132 -0.7427
-7.0000 -8.0000 -4.0000 -0.0197 -0.2919 0.9322
5.0000 10.0000 5.0000 -0.2014 0.4211 -0.8740
10.0000 0.0000 0.0000 0.6027 -0.1499 -0.7768
-5.0000 11.0000 -0.0000 -0.9527 0.2901 -0.1586
1.0000 -11.0000 8.0000 0.8548 0.2505 0.4880
7.0000 -6.0000 9.0000 0.9382 0.3185 -0.2244
2.0000 2.0000 15.0000 0.2704 0.9104 -0.2198
-3.0000 -3.0000 -15.0000 -0.2715 -0.9150 0.3472
0.0000 -10.0000 -9.0000 0.4312 -0.7364 0.4763
9.0000 -3.0000 -7.0000 0.5949 -0.6142 -0.5662
-7.0000 -7.0000 7.0000 0.1178 0.3886 0.9082
-2.0000 2.0000 16.0000 0.0472 1.0305 0.0932
2.0000 -2.0000 -16.0000 -0.0472 -1.0305 -0.0932
2.0000 -4.0000 15.0000 0.6257 0.7930 0.0786
8.0000 -8.0000 0.0000 0.9559 -0.2764 -0.2236
-4.0000 7.0000 -12.0000 -0.8702 -0.5241 -0.0654
